data_2213317
loop_
_publ_author_name
'Rodriguez, Mark A.'
'Borek, Theodore T.'

_publ_section_title
;
 1,3-Dichloro-5-(dimethylamino)borazine
;
_journal_coeditor_code FL2128
_journal_issue 5
_journal_name_full 'Acta Crystallographica Section E'
_journal_page_first o2638
_journal_page_last o2638
_journal_paper_doi 10.1107/S1600536807018995
_journal_volume 63
_journal_year 2007
_chemical_formula_iupac 'C2 H9 B3 Cl2 N4'
_chemical_formula_moiety 'C2 H9 B3 Cl2 N4'
_chemical_formula_sum 'C2 H9 B3 Cl2 N4'
_chemical_formula_weight 192.46
_chemical_melting_point 373
_chemical_name_systematic
;
1,3-Dichloro-5-(dimethylamino)borazine
;
_space_group_IT_number 2
_symmetry_cell_setting triclinic
_symmetry_space_group_name_Hall '-P 1'
_symmetry_space_group_name_H-M 'P -1'
_atom_sites_solution_hydrogens geom
_atom_sites_solution_primary direct
_atom_sites_solution_secondary difmap
_cell_angle_alpha 74.986(7)
_cell_angle_beta 77.000(6)
_cell_angle_gamma 88.773(6)
_cell_formula_units_Z 4
_cell_length_a 7.851(3)
_cell_length_b 8.215(3)
_cell_length_c 14.931(5)
_cell_measurement_reflns_used 100
_cell_measurement_temperature 173(2)
_cell_measurement_theta_max 26.50
_cell_measurement_theta_min 1.45
_cell_volume 905.6(6)
_computing_cell_refinement SMART
_computing_data_collection 'SMART (Bruker, 1998)'
_computing_data_reduction 'SAINT-Plus (Bruker, 2001)'
_computing_molecular_graphics SHELXTL
_computing_publication_material SHELXTL
_computing_structure_refinement 'XSHELL (Bruker, 2000)'
_computing_structure_solution 'SHELXTL (Bruker, 2000)'
_diffrn_ambient_temperature 173(2)
_diffrn_measured_fraction_theta_full 0.980
_diffrn_measured_fraction_theta_max 0.980
_diffrn_measurement_device_type 'Bruker SMART CCD area-detector'
_diffrn_measurement_method '\f and \w'
_diffrn_radiation_monochromator graphite
_diffrn_radiation_source 'fine-focus sealed tube'
_diffrn_radiation_type MoK\a
_diffrn_radiation_wavelength 0.71073
_diffrn_reflns_av_R_equivalents 0.0201
_diffrn_reflns_av_sigmaI/netI 0.0328
_diffrn_reflns_limit_h_max 9
_diffrn_reflns_limit_h_min -9
_diffrn_reflns_limit_k_max 10
_diffrn_reflns_limit_k_min -10
_diffrn_reflns_limit_l_max 18
_diffrn_reflns_limit_l_min -18
_diffrn_reflns_number 7264
_diffrn_reflns_theta_full 26.50
_diffrn_reflns_theta_max 26.50
_diffrn_reflns_theta_min 1.45
_exptl_absorpt_coefficient_mu 0.655
_exptl_absorpt_correction_T_max 0.9208
_exptl_absorpt_correction_T_min 0.8742
_exptl_absorpt_correction_type multi-scan
_exptl_absorpt_process_details '(SADABS; Sheldrick, 1999)'
_exptl_crystal_colour colorless
_exptl_crystal_density_diffrn 1.412
_exptl_crystal_density_method 'not measured'
_exptl_crystal_description block
_exptl_crystal_F_000 392
_exptl_crystal_size_max 0.21
_exptl_crystal_size_mid 0.18
_exptl_crystal_size_min 0.13
_refine_diff_density_max 0.571
_refine_diff_density_min -0.278
_refine_ls_extinction_method none
_refine_ls_goodness_of_fit_ref 1.053
_refine_ls_hydrogen_treatment constr
_refine_ls_matrix_type full
_refine_ls_number_parameters 203
_refine_ls_number_reflns 3675
_refine_ls_number_restraints 0
_refine_ls_restrained_S_all 1.053
_refine_ls_R_factor_all 0.0564
_refine_ls_R_factor_gt 0.0445
_refine_ls_shift/su_max 0.001
_refine_ls_shift/su_mean 0.000
_refine_ls_structure_factor_coef Fsqd
_refine_ls_weighting_details 'calc w=1/[\s^2^(Fo^2^)+(0.0599P)^2^+0.3134P] where P=(Fo^2^+2Fc^2^)/3'
_refine_ls_weighting_scheme calc
_refine_ls_wR_factor_gt 0.1089
_refine_ls_wR_factor_ref 0.1184
_reflns_number_gt 2965
_reflns_number_total 3675
_reflns_threshold_expression I>2\s(I)
_cod_data_source_file fl2128.cif
_cod_data_source_block I
_cod_original_cell_volume 905.5(6)
_cod_database_code 2213317
_cod_database_fobs_code 2213317

loop_
_symmetry_equiv_pos_as_xyz
'x, y, z'
'-x, -y, -z'

loop_
_atom_site_type_symbol
_atom_site_label
_atom_site_fract_x
_atom_site_fract_y
_atom_site_fract_z
_atom_site_U_iso_or_equiv
_atom_site_adp_type
_atom_site_calc_flag
_atom_site_refinement_flags
_atom_site_occupancy
B B1 0.6261(3) 0.7074(3) 1.02589(19) 0.0304(6) Uani d . 1
B B2 0.6959(4) 0.7428(4) 0.85369(19) 0.0362(6) Uani d . 1
B B3 0.7750(3) 0.4773(3) 0.96019(19) 0.0310(6) Uani d . 1
B B4 0.3073(4) 0.6356(4) 0.42926(18) 0.0332(6) Uani d . 1
B B5 0.3334(4) 0.6488(4) 0.58748(19) 0.0358(6) Uani d . 1
B B6 0.5722(4) 0.7796(3) 0.44540(19) 0.0329(6) Uani d . 1
C C1 0.8494(4) 0.2067(3) 1.06702(18) 0.0443(6) Uani d . 1
H H1A 0.7824 0.2563 1.1165 0.066 Uiso calc R 1
H H1B 0.9707 0.1945 1.0737 0.066 Uiso calc R 1
H H1C 0.7973 0.0956 1.0737 0.066 Uiso calc R 1
C C2 0.9277(4) 0.2425(3) 0.89643(19) 0.0422(6) Uani d . 1
H H2A 0.9224 0.3209 0.8353 0.063 Uiso calc R 1
H H2B 0.8654 0.1362 0.9034 0.063 Uiso calc R 1
H H2C 1.0501 0.2207 0.8985 0.063 Uiso calc R 1
C C3 0.8137(4) 0.9095(4) 0.30292(18) 0.0497(7) Uani d . 1
H H3A 0.7354 0.8706 0.2694 0.074 Uiso calc R 1
H H3B 0.9260 0.8553 0.2916 0.074 Uiso calc R 1
H H3C 0.8325 1.0322 0.2793 0.074 Uiso calc R 1
C C4 0.8445(4) 0.9189(4) 0.4593(2) 0.0479(7) Uani d . 1
H H4A 0.7826 0.8931 0.5264 0.072 Uiso calc R 1
H H4B 0.8705 1.0406 0.4351 0.072 Uiso calc R 1
H H4C 0.9540 0.8588 0.4534 0.072 Uiso calc R 1
N N1 0.6252(3) 0.8066(2) 0.93346(13) 0.0340(5) Uani d . 1
H H1 0.5810 0.9073 0.9253 0.041 Uiso calc R 1
N N2 0.7702(3) 0.5847(2) 0.86706(13) 0.0357(5) Uani d . 1
H H2 0.8162 0.5487 0.8166 0.043 Uiso calc R 1
N N3 0.6985(2) 0.5480(2) 1.03919(13) 0.0307(4) Uani d . 1
H H3 0.6975 0.4885 1.0975 0.037 Uiso calc R 1
N N4 0.8461(3) 0.3160(2) 0.97372(14) 0.0350(5) Uani d . 1
N N5 0.2374(3) 0.5985(3) 0.52846(13) 0.0354(5) Uani d . 1
H H5 0.1352 0.5446 0.5535 0.043 Uiso calc R 1
N N6 0.4668(3) 0.7245(2) 0.38913(13) 0.0335(4) Uani d . 1
H H6 0.5058 0.7485 0.3270 0.040 Uiso calc R 1
N N7 0.4947(3) 0.7372(3) 0.54697(13) 0.0356(5) Uani d . 1
H H7 0.5515 0.7684 0.5847 0.043 Uiso calc R 1
N N8 0.7352(3) 0.8657(3) 0.40443(14) 0.0374(5) Uani d . 1
Cl Cl1 0.53274(8) 0.78685(8) 1.12721(4) 0.03994(18) Uani d . 1
Cl Cl2 0.68821(12) 0.86972(9) 0.73701(5) 0.0595(2) Uani d . 1
Cl Cl3 0.18580(9) 0.56757(10) 0.35536(4) 0.0503(2) Uani d . 1
Cl Cl4 0.24297(10) 0.59670(10) 0.71343(4) 0.0538(2) Uani d . 1

loop_
_atom_site_aniso_label
_atom_site_aniso_U_11
_atom_site_aniso_U_22
_atom_site_aniso_U_33
_atom_site_aniso_U_12
_atom_site_aniso_U_13
_atom_site_aniso_U_23
B1 0.0278(13) 0.0353(14) 0.0321(13) -0.0005(11) -0.0074(10) -0.0153(11)
B2 0.0414(16) 0.0363(15) 0.0301(13) 0.0019(12) -0.0098(12) -0.0061(11)
B3 0.0269(13) 0.0335(14) 0.0350(14) 0.0005(11) -0.0083(11) -0.0118(11)
B4 0.0352(15) 0.0391(15) 0.0294(13) 0.0059(12) -0.0121(11) -0.0125(11)
B5 0.0411(16) 0.0391(15) 0.0277(13) 0.0096(12) -0.0067(11) -0.0114(11)
B6 0.0386(15) 0.0317(14) 0.0305(13) 0.0059(12) -0.0105(11) -0.0097(11)
C1 0.0553(17) 0.0354(13) 0.0441(15) 0.0110(12) -0.0180(13) -0.0087(11)
C2 0.0438(15) 0.0386(14) 0.0484(15) 0.0122(11) -0.0109(12) -0.0194(12)
C3 0.0505(17) 0.0588(18) 0.0378(14) -0.0100(14) -0.0069(12) -0.0110(13)
C4 0.0501(16) 0.0532(17) 0.0461(15) -0.0069(13) -0.0172(13) -0.0167(13)
N1 0.0422(12) 0.0286(10) 0.0333(10) 0.0092(9) -0.0110(9) -0.0102(8)
N2 0.0425(12) 0.0375(11) 0.0284(10) 0.0067(9) -0.0061(9) -0.0130(9)
N3 0.0371(11) 0.0301(10) 0.0268(9) 0.0047(8) -0.0101(8) -0.0083(8)
N4 0.0401(11) 0.0338(11) 0.0336(10) 0.0072(9) -0.0101(9) -0.0120(9)
N5 0.0330(11) 0.0449(12) 0.0291(10) 0.0015(9) -0.0072(8) -0.0106(9)
N6 0.0374(11) 0.0396(11) 0.0246(9) 0.0010(9) -0.0099(8) -0.0078(8)
N7 0.0412(12) 0.0423(12) 0.0290(10) 0.0025(9) -0.0122(9) -0.0159(9)
N8 0.0425(12) 0.0413(12) 0.0314(10) -0.0017(9) -0.0115(9) -0.0116(9)
Cl1 0.0510(4) 0.0410(3) 0.0329(3) 0.0130(3) -0.0117(3) -0.0176(3)
Cl2 0.0951(6) 0.0502(4) 0.0319(3) 0.0177(4) -0.0185(4) -0.0060(3)
Cl3 0.0417(4) 0.0803(5) 0.0339(3) -0.0100(3) -0.0122(3) -0.0196(3)
Cl4 0.0597(5) 0.0742(5) 0.0267(3) -0.0045(4) -0.0039(3) -0.0162(3)

loop_
_atom_type_symbol
_atom_type_description
_atom_type_scat_dispersion_real
_atom_type_scat_dispersion_imag
_atom_type_scat_source
C C 0.0033 0.0016 'International Tables Vol C Tables 4.2.6.8 and 6.1.1.4'
H H 0.0000 0.0000 'International Tables Vol C Tables 4.2.6.8 and 6.1.1.4'
B B 0.0013 0.0007 'International Tables Vol C Tables 4.2.6.8 and 6.1.1.4'
N N 0.0061 0.0033 'International Tables Vol C Tables 4.2.6.8 and 6.1.1.4'
Cl Cl 0.1484 0.1585 'International Tables Vol C Tables 4.2.6.8 and 6.1.1.4'

loop_
_geom_angle_atom_site_label_1
_geom_angle_atom_site_label_2
_geom_angle_atom_site_label_3
_geom_angle
N3 B1 N1 120.5(2)
N3 B1 Cl1 120.00(19)
N1 B1 Cl1 119.53(19)
N2 B2 N1 119.8(2)
N2 B2 Cl2 121.5(2)
N1 B2 Cl2 118.6(2)
N4 B3 N2 123.0(2)
N4 B3 N3 122.4(2)
N2 B3 N3 114.7(2)
N6 B4 N5 120.4(2)
N6 B4 Cl3 120.54(19)
N5 B4 Cl3 119.03(19)
N7 B5 N5 120.0(2)
N7 B5 Cl4 121.6(2)
N5 B5 Cl4 118.5(2)
N8 B6 N7 123.2(2)
N8 B6 N6 122.5(2)
N7 B6 N6 114.3(2)
N4 C1 H1A 109.5
N4 C1 H1B 109.5
H1A C1 H1B 109.5
N4 C1 H1C 109.5
H1A C1 H1C 109.5
H1B C1 H1C 109.5
N4 C2 H2A 109.5
N4 C2 H2B 109.5
H2A C2 H2B 109.5
N4 C2 H2C 109.5
H2A C2 H2C 109.5
H2B C2 H2C 109.5
N8 C3 H3A 109.5
N8 C3 H3B 109.5
H3A C3 H3B 109.5
N8 C3 H3C 109.5
H3A C3 H3C 109.5
H3B C3 H3C 109.5
N8 C4 H4A 109.5
N8 C4 H4B 109.5
H4A C4 H4B 109.5
N8 C4 H4C 109.5
H4A C4 H4C 109.5
H4B C4 H4C 109.5
B1 N1 B2 119.6(2)
B1 N1 H1 120.2
B2 N1 H1 120.2
B2 N2 B3 123.0(2)
B2 N2 H2 118.5
B3 N2 H2 118.5
B1 N3 B3 122.4(2)
B1 N3 H3 118.8
B3 N3 H3 118.8
B3 N4 C1 123.3(2)
B3 N4 C2 124.0(2)
C1 N4 C2 112.7(2)
B4 N5 B5 119.5(2)
B4 N5 H5 120.3
B5 N5 H5 120.3
B4 N6 B6 123.0(2)
B4 N6 H6 118.5
B6 N6 H6 118.5
B5 N7 B6 122.9(2)
B5 N7 H7 118.6
B6 N7 H7 118.6
B6 N8 C3 123.7(2)
B6 N8 C4 123.5(2)
C3 N8 C4 112.7(2)

loop_
_geom_bond_atom_site_label_1
_geom_bond_atom_site_label_2
_geom_bond_distance
B4 Cl3 1.804(3)
B5 Cl4 1.794(3)
B4 N5 1.412(3)
B4 N6 1.391(4)
B5 N5 1.420(3)
B5 N7 1.401(4)
B6 N6 1.457(3)
B6 N7 1.453(3)
B6 N8 1.405(4)
C3 N8 1.454(3)
C4 N8 1.455(3)
B1 Cl1 1.801(3)
B2 Cl2 1.797(3)
B1 N1 1.411(3)
B1 N3 1.400(3)
B2 N1 1.419(3)
B2 N2 1.398(3)
B3 N2 1.449(3)
B3 N3 1.453(3)
B3 N4 1.411(3)
C1 N4 1.454(3)
C2 N4 1.455(3)
C1 H1A 0.9800
C1 H1B 0.9800
C1 H1C 0.9800
C2 H2A 0.9800
C2 H2B 0.9800
C2 H2C 0.9800
C3 H3A 0.9800
C3 H3B 0.9800
C3 H3C 0.9800
C4 H4A 0.9800
C4 H4B 0.9800
C4 H4C 0.9800
N1 H1 0.8800
N2 H2 0.8800
N3 H3 0.8800
N5 H5 0.8800
N6 H6 0.8800
N7 H7 0.8800

loop_
_cod_related_entry_id
_cod_related_entry_database
_cod_related_entry_code
1 ChemSpider 11301113
